data_4124611
loop_
_publ_author_name
'Su, Bochao'
'Li, Yongxin'
'Ganguly, Rakesh'
'Lim, Jenny'
'Kinjo, Rei'

_publ_section_title
;
 Isolation and Reactivity of 1,4,2-Diazaborole.
;
_journal_issue 35
_journal_name_full 'Journal of the American Chemical Society'
_journal_page_first 11274
_journal_page_last 11277
_journal_paper_doi 10.1021/jacs.5b07823
_journal_volume 137
_journal_year 2015
_chemical_formula_sum 'C39 H55 B Cl2 F3 N3 O3 S'
_chemical_formula_weight 784.63
_space_group_crystal_system monoclinic
_space_group_IT_number 15
_space_group_name_Hall '-C 2yc'
_space_group_name_H-M_alt 'C 1 2/c 1'
_symmetry_space_group_name_Hall '-C 2yc'
_symmetry_space_group_name_H-M 'C 1 2/c 1'
_atom_sites_solution_hydrogens geom
_cell_angle_alpha 90
_cell_angle_beta 118.6046(17)
_cell_angle_gamma 90
_cell_formula_units_Z 16
_cell_length_a 40.4055(15)
_cell_length_b 13.0469(4)
_cell_length_c 34.7282(14)
_cell_measurement_reflns_used 7219
_cell_measurement_temperature 153.(2)
_cell_measurement_theta_max 22.4158
_cell_measurement_theta_min 2.2326
_cell_volume 16073.0(10)
_computing_cell_refinement 'SAINT V8.34A (Bruker AXS Inc., 2013)'
_computing_data_collection 'APEX2 (Bruker AXS Inc., 2014)'
_computing_data_reduction 'SAINT V8.34A (Bruker AXS Inc., 2013)'
_computing_molecular_graphics 'XP (Bruker AXS Inc., 2014)'
_computing_publication_material 'APEX2 (Bruker AXS Inc., 2014)'
_computing_structure_refinement 'SHELXL-2014/7 (Sheldrick, 2014)'
_computing_structure_solution 'SHELXT (Bruker AXS Inc., 2014)'
_diffrn_ambient_temperature 153.(2)
_diffrn_detector_area_resol_mean 8.3333
_diffrn_measured_fraction_theta_full 0.996
_diffrn_measured_fraction_theta_max 0.996
_diffrn_measurement_device_type 'CCD area detector'
_diffrn_measurement_method 'phi and omega scans'
_diffrn_radiation_monochromator graphite
_diffrn_radiation_type MoK\a
_diffrn_radiation_wavelength 0.71073
_diffrn_reflns_av_R_equivalents 0.1160
_diffrn_reflns_av_unetI/netI 0.0875
_diffrn_reflns_limit_h_max 49
_diffrn_reflns_limit_h_min -50
_diffrn_reflns_limit_k_max 16
_diffrn_reflns_limit_k_min -16
_diffrn_reflns_limit_l_max 43
_diffrn_reflns_limit_l_min -42
_diffrn_reflns_number 106994
_diffrn_reflns_theta_full 26.48
_diffrn_reflns_theta_max 26.48
_diffrn_reflns_theta_min 1.66
_diffrn_source 'fine-focus sealed tube'
_exptl_absorpt_coefficient_mu 0.268
_exptl_absorpt_correction_T_max 0.98
_exptl_absorpt_correction_T_min 0.83
_exptl_absorpt_correction_type multi-scan
_exptl_absorpt_process_details 'SADABS V2014/5 (Bruker AXS Inc.)'
_exptl_crystal_colour colourless
_exptl_crystal_density_diffrn 1.297
_exptl_crystal_density_method 'not measured'
_exptl_crystal_description plate
_exptl_crystal_F_000 6656
_exptl_crystal_size_max 0.160
_exptl_crystal_size_mid 0.120
_exptl_crystal_size_min 0.080
_refine_diff_density_max 0.660
_refine_diff_density_min -0.574
_refine_ls_extinction_method none
_refine_ls_goodness_of_fit_ref 1.060
_refine_ls_hydrogen_treatment constr
_refine_ls_matrix_type full
_refine_ls_number_parameters 1013
_refine_ls_number_reflns 16598
_refine_ls_number_restraints 174
_refine_ls_restrained_S_all 1.057
_refine_ls_R_factor_all 0.1258
_refine_ls_R_factor_gt 0.0590
_refine_ls_shift/su_max 0.001
_refine_ls_shift/su_mean 0.000
_refine_ls_structure_factor_coef Fsqd
_refine_ls_weighting_details 'w=1/[\s^2^(Fo^2^)+(0.0976P)^2^+9.2211P] where P=(Fo^2^+2Fc^2^)/3'
_refine_ls_weighting_scheme calc
_refine_ls_wR_factor_gt 0.1507
_refine_ls_wR_factor_ref 0.2023
_reflns_number_gt 9616
_reflns_number_total 16598
_reflns_threshold_expression 'I > 2\s(I)'
_cod_data_source_file ja5b07823_si_004.cif
_cod_data_source_block I
_cod_database_code 4124611

loop_
_space_group_symop_operation_xyz
'x, y, z'
'-x, y, -z+1/2'
'x+1/2, y+1/2, z'
'-x+1/2, y+1/2, -z+1/2'
'-x, -y, -z'
'x, -y, z-1/2'
'-x+1/2, -y+1/2, -z'
'x+1/2, -y+1/2, z-1/2'

loop_
_atom_site_type_symbol
_atom_site_label
_atom_site_fract_x
_atom_site_fract_y
_atom_site_fract_z
_atom_site_U_iso_or_equiv
_atom_site_adp_type
_atom_site_calc_flag
_atom_site_refinement_flags_adp
_atom_site_refinement_flags_occupancy
_atom_site_refinement_flags_posn
_atom_site_occupancy
_atom_site_disorder_assembly
_atom_site_disorder_group
B B1 0.30248(10) 0.2789(3) 0.41388(12) 0.0189(8) Uani d . . . 1.0 . .
B B2 0.58754(11) 0.2756(3) 0.66731(12) 0.0210(8) Uani d . . . 1.0 . .
C C1 0.32666(9) 0.1821(2) 0.47998(11) 0.0193(7) Uani d . . . 1.0 . .
C C2 0.37045(9) 0.3258(2) 0.52893(11) 0.0226(7) Uani d . . . 1.0 . .
H H2A 0.3926 0.281 0.5455 0.027 Uiso calc U . R 1.0 . .
H H2B 0.3597 0.3458 0.5482 0.027 Uiso calc U . R 1.0 . .
C C3 0.38074(9) 0.4195(2) 0.51068(11) 0.0238(7) Uani d . . . 1.0 . .
H H3A 0.4041 0.4067 0.509 0.029 Uiso calc U . R 1.0 . .
H H3B 0.3847 0.4797 0.5298 0.029 Uiso calc U . R 1.0 . .
C C4 0.32908(9) 0.3369(2) 0.45193(10) 0.0183(7) Uani d . . . 1.0 . .
C C5 0.28032(9) 0.3047(2) 0.36323(11) 0.0206(7) Uani d . . . 1.0 . .
C C6 0.30007(10) 0.3098(2) 0.33898(11) 0.0259(8) Uani d . . . 1.0 . .
C C7 0.34075(10) 0.2767(3) 0.35769(13) 0.0333(9) Uani d . . . 1.0 . .
H H7A 0.3424 0.2188 0.3407 0.05 Uiso calc U . R 1.0 . .
H H7B 0.3505 0.256 0.3883 0.05 Uiso calc U . R 1.0 . .
H H7C 0.3558 0.334 0.3562 0.05 Uiso calc U . R 1.0 . .
C C8 0.28183(11) 0.3463(3) 0.29594(12) 0.0333(9) Uani d . . . 1.0 . .
H H8 0.2956 0.35 0.2802 0.04 Uiso calc U . R 1.0 . .
C C9 0.24468(11) 0.3773(3) 0.27541(12) 0.0330(9) Uani d . . . 1.0 . .
C C10 0.22597(13) 0.4206(3) 0.22948(13) 0.0469(11) Uani d . . . 1.0 . .
H H10A 0.2042 0.3781 0.2105 0.07 Uiso calc U . R 1.0 . .
H H10B 0.244 0.4209 0.2182 0.07 Uiso calc U . R 1.0 . .
H H10C 0.2176 0.4908 0.23 0.07 Uiso calc U . R 1.0 . .
C C11 0.22490(10) 0.3684(2) 0.29872(11) 0.0287(8) Uani d . . . 1.0 . .
H H11 0.199 0.3869 0.2849 0.034 Uiso calc U . R 1.0 . .
C C12 0.24197(9) 0.3332(2) 0.34148(11) 0.0236(7) Uani d . . . 1.0 . .
C C13 0.21819(9) 0.3282(3) 0.36438(12) 0.0285(8) Uani d . . . 1.0 . .
H H13A 0.1973 0.3771 0.3507 0.043 Uiso calc U . R 1.0 . .
H H13B 0.2338 0.3455 0.3954 0.043 Uiso calc U . R 1.0 . .
H H13C 0.2081 0.2587 0.3618 0.043 Uiso calc U . R 1.0 . .
C C14 0.27383(9) 0.1026(2) 0.41429(10) 0.0181(7) Uani d . . . 1.0 . .
C C15 0.27795(9) 0.0323(2) 0.38653(11) 0.0219(7) Uani d . . . 1.0 . .
C C16 0.31217(10) 0.0302(3) 0.38048(13) 0.0330(9) Uani d . . . 1.0 . .
H H16A 0.315 -0.0382 0.3707 0.049 Uiso calc U . R 1.0 . .
H H16B 0.3345 0.0463 0.4084 0.049 Uiso calc U . R 1.0 . .
H H16C 0.3095 0.081 0.3584 0.049 Uiso calc U . R 1.0 . .
C C17 0.24931(10) -0.0396(2) 0.36536(11) 0.0274(8) Uani d . . . 1.0 . .
H H17 0.2518 -0.0885 0.3466 0.033 Uiso calc U . R 1.0 . .
C C18 0.21739(9) -0.0426(2) 0.37051(11) 0.0270(8) Uani d . . . 1.0 . .
C C19 0.18694(11) -0.1222(3) 0.34691(15) 0.0463(11) Uani d . . . 1.0 . .
H H19A 0.1645 -0.1042 0.3494 0.069 Uiso calc U . R 1.0 . .
H H19B 0.1962 -0.1896 0.3602 0.069 Uiso calc U . R 1.0 . .
H H19C 0.1805 -0.1242 0.3159 0.069 Uiso calc U . R 1.0 . .
C C20 0.21420(9) 0.0283(2) 0.39781(11) 0.0249(8) Uani d . . . 1.0 . .
H H20 0.1922 0.0278 0.4013 0.03 Uiso calc U . R 1.0 . .
C C21 0.24221(9) 0.1010(2) 0.42066(11) 0.0206(7) Uani d . . . 1.0 . .
C C22 0.23836(10) 0.1730(2) 0.45223(11) 0.0259(8) Uani d . . . 1.0 . .
H H22A 0.2499 0.142 0.4815 0.039 Uiso calc U . R 1.0 . .
H H22B 0.2116 0.1859 0.4423 0.039 Uiso calc U . R 1.0 . .
H H22C 0.251 0.2378 0.4534 0.039 Uiso calc U . R 1.0 . .
C C23 0.34047(9) 0.0946(2) 0.51345(11) 0.0220(7) Uani d . . . 1.0 . .
C C24 0.38097(10) 0.0672(3) 0.52347(14) 0.0364(9) Uani d . . . 1.0 . .
H H24A 0.3806 0.041 0.4968 0.055 Uiso calc U . R 1.0 . .
H H24B 0.3912 0.0146 0.5464 0.055 Uiso calc U . R 1.0 . .
H H24C 0.3968 0.1286 0.5335 0.055 Uiso calc U . R 1.0 . .
C C25 0.33991(11) 0.1274(3) 0.55555(12) 0.0350(9) Uani d . . . 1.0 . .
H H25A 0.3575 0.1844 0.5692 0.053 Uiso calc U . R 1.0 . .
H H25B 0.3474 0.0695 0.576 0.053 Uiso calc U . R 1.0 . .
H H25C 0.3144 0.1494 0.5484 0.053 Uiso calc U . R 1.0 . .
C C26 0.31766(10) -0.0045(2) 0.49754(12) 0.0299(8) Uani d . . . 1.0 . .
H H26A 0.2914 0.009 0.4901 0.045 Uiso calc U . R 1.0 . .
H H26B 0.3283 -0.0562 0.5208 0.045 Uiso calc U . R 1.0 . .
H H26C 0.3186 -0.0297 0.4715 0.045 Uiso calc U . R 1.0 . .
C C27 0.36294(10) 0.4658(2) 0.43412(12) 0.0275(8) Uani d . . . 1.0 . .
H H27A 0.3812 0.4136 0.4362 0.041 Uiso calc U . R 1.0 . .
H H27B 0.3754 0.5327 0.4423 0.041 Uiso calc U . R 1.0 . .
H H27C 0.3422 0.4686 0.4039 0.041 Uiso calc U . R 1.0 . .
C C28 0.32046(9) 0.5260(2) 0.46529(10) 0.0183(7) Uani d . . . 1.0 . .
C C29 0.28901(9) 0.5447(2) 0.41864(11) 0.0240(7) Uani d . . . 1.0 . .
H H29A 0.2753 0.48 0.406 0.029 Uiso calc U . R 1.0 . .
H H29B 0.2999 0.5692 0.4001 0.029 Uiso calc U . R 1.0 . .
C C30 0.34224(9) 0.6265(2) 0.48344(12) 0.0267(8) Uani d . . . 1.0 . .
H H30A 0.3529 0.6502 0.4646 0.032 Uiso calc U . R 1.0 . .
H H30B 0.3633 0.6154 0.5134 0.032 Uiso calc U . R 1.0 . .
C C31 0.31491(10) 0.7077(2) 0.48433(12) 0.0301(8) Uani d . . . 1.0 . .
H H31 0.3289 0.7733 0.4964 0.036 Uiso calc U . R 1.0 . .
C C32 0.29862(10) 0.6710(3) 0.51327(12) 0.0330(9) Uani d . . . 1.0 . .
H H32A 0.2817 0.7242 0.5146 0.04 Uiso calc U . R 1.0 . .
H H32B 0.3193 0.6588 0.5434 0.04 Uiso calc U . R 1.0 . .
C C33 0.27660(10) 0.5722(3) 0.49469(12) 0.0281(8) Uani d . . . 1.0 . .
H H33 0.2657 0.5485 0.5137 0.034 Uiso calc U . R 1.0 . .
C C34 0.24476(10) 0.5885(3) 0.44769(12) 0.0320(9) Uani d . . . 1.0 . .
H H34A 0.2311 0.5234 0.4358 0.038 Uiso calc U . R 1.0 . .
H H34B 0.2267 0.6399 0.4475 0.038 Uiso calc U . R 1.0 . .
C C35 0.26170(10) 0.6256(3) 0.41963(12) 0.0311(8) Uani d . . . 1.0 . .
H H35 0.241 0.6374 0.3891 0.037 Uiso calc U . R 1.0 . .
C C36 0.28282(11) 0.7263(3) 0.43804(13) 0.0354(9) Uani d . . . 1.0 . .
H H36A 0.2931 0.752 0.419 0.043 Uiso calc U . R 1.0 . .
H H36B 0.2653 0.7786 0.4387 0.043 Uiso calc U . R 1.0 . .
C C37 0.30373(9) 0.4902(2) 0.49420(11) 0.0226(7) Uani d . . . 1.0 . .
H H37A 0.3242 0.4781 0.5244 0.027 Uiso calc U . R 1.0 . .
H H37B 0.29 0.425 0.4827 0.027 Uiso calc U . R 1.0 . .
C C38 0.53462(9) 0.1810(2) 0.66075(11) 0.0200(7) Uani d . . . 1.0 . .
C C39 0.48601(9) 0.3204(2) 0.61641(12) 0.0261(8) Uani d . . . 1.0 . .
H H39A 0.4761 0.3442 0.636 0.031 Uiso calc U . R 1.0 . .
H H39B 0.4677 0.2726 0.5944 0.031 Uiso calc U . R 1.0 . .
C C40 0.49436(9) 0.4098(2) 0.59460(11) 0.0241(8) Uani d . . . 1.0 . .
H H40A 0.4799 0.471 0.5946 0.029 Uiso calc U . R 1.0 . .
H H40B 0.4873 0.3926 0.5638 0.029 Uiso calc U . R 1.0 . .
C C41 0.55227(9) 0.3330(2) 0.64399(11) 0.0200(7) Uani d . . . 1.0 . .
C C42 0.62920(9) 0.2937(2) 0.67694(11) 0.0218(7) Uani d . . . 1.0 . .
C C43 0.65810(9) 0.3267(2) 0.71777(11) 0.0238(7) Uani d . . . 1.0 . .
C C44 0.65118(10) 0.3425(3) 0.75672(11) 0.0308(8) Uani d . . . 1.0 . .
H H44A 0.6252 0.3656 0.7463 0.046 Uiso calc U . R 1.0 . .
H H44B 0.6687 0.3943 0.7763 0.046 Uiso calc U . R 1.0 . .
H H44C 0.6552 0.2777 0.7726 0.046 Uiso calc U . R 1.0 . .
C C45 0.69439(9) 0.3443(3) 0.72382(12) 0.0288(8) Uani d . . . 1.0 . .
H H45 0.7135 0.3674 0.7516 0.035 Uiso calc U . R 1.0 . .
C C46 0.70329(9) 0.3289(3) 0.69030(13) 0.0303(8) Uani d . . . 1.0 . .
C C47 0.74285(10) 0.3451(3) 0.69753(15) 0.0440(11) Uani d . . . 1.0 . .
H H47A 0.7468 0.3034 0.6766 0.066 Uiso calc U . R 1.0 . .
H H47B 0.761 0.3247 0.7275 0.066 Uiso calc U . R 1.0 . .
H H47C 0.7465 0.4176 0.6932 0.066 Uiso calc U . R 1.0 . .
C C48 0.67509(10) 0.2954(2) 0.65049(12) 0.0289(8) Uani d . . . 1.0 . .
H H48 0.6809 0.2836 0.6274 0.035 Uiso calc U . R 1.0 . .
C C49 0.63827(9) 0.2782(2) 0.64266(11) 0.0245(8) Uani d . . . 1.0 . .
C C50 0.60992(10) 0.2431(3) 0.59719(12) 0.0312(8) Uani d . . . 1.0 . .
H H50A 0.6046 0.2995 0.5764 0.047 Uiso calc U . R 1.0 . .
H H50B 0.5866 0.2224 0.5971 0.047 Uiso calc U . R 1.0 . .
H H50C 0.6202 0.1848 0.5886 0.047 Uiso calc U . R 1.0 . .
C C51 0.59696(9) 0.1051(2) 0.70943(11) 0.0201(7) Uani d . . . 1.0 . .
C C52 0.60184(9) 0.1102(2) 0.75213(11) 0.0240(7) Uani d . . . 1.0 . .
C C53 0.58176(11) 0.1886(3) 0.76529(13) 0.0350(9) Uani d . . . 1.0 . .
H H53A 0.5786 0.252 0.7488 0.053 Uiso calc U . R 1.0 . .
H H53B 0.5967 0.2027 0.7968 0.053 Uiso calc U . R 1.0 . .
H H53C 0.557 0.1622 0.7589 0.053 Uiso calc U . R 1.0 . .
C C54 0.62442(10) 0.0369(3) 0.78203(12) 0.0301(8) Uani d . . . 1.0 . .
H H54 0.6278 0.0391 0.811 0.036 Uiso calc U . R 1.0 . .
C C55 0.64228(10) -0.0395(3) 0.77122(13) 0.0331(9) Uani d . . . 1.0 . .
C C56 0.66610(13) -0.1192(4) 0.80453(16) 0.0609(14) Uani d . . . 1.0 . .
H H56A 0.6559 -0.1876 0.7935 0.091 Uiso calc U . R 1.0 . .
H H56B 0.6658 -0.1067 0.8322 0.091 Uiso calc U . R 1.0 . .
H H56C 0.6921 -0.1151 0.8095 0.091 Uiso calc U . R 1.0 . .
C C57 0.63721(9) -0.0411(3) 0.72909(13) 0.0305(8) Uani d . . . 1.0 . .
H H57 0.6495 -0.0929 0.7214 0.037 Uiso calc U . R 1.0 . .
C C58 0.61490(9) 0.0298(2) 0.69745(11) 0.0224(7) Uani d . . . 1.0 . .
C C59 0.60936(10) 0.0215(3) 0.65158(12) 0.0330(9) Uani d . . . 1.0 . .
H H59A 0.6268 0.068 0.6482 0.05 Uiso calc U . R 1.0 . .
H H59B 0.5834 0.0403 0.6306 0.05 Uiso calc U . R 1.0 . .
H H59C 0.6142 -0.0491 0.6461 0.05 Uiso calc U . R 1.0 . .
C C60 0.50731(9) 0.0943(2) 0.65498(12) 0.0274(8) Uani d . . . 1.0 . .
C C61 0.48936(11) 0.0594(3) 0.60691(13) 0.0391(10) Uani d . . . 1.0 . .
H H61A 0.4765 0.1175 0.5876 0.059 Uiso calc U . R 1.0 . .
H H61B 0.4711 0.0048 0.6019 0.059 Uiso calc U . R 1.0 . .
H H61C 0.509 0.0335 0.6006 0.059 Uiso calc U . R 1.0 . .
C C62 0.47667(11) 0.1316(3) 0.66609(15) 0.0413(10) Uani d . . . 1.0 . .
H H62A 0.4886 0.1598 0.6959 0.062 Uiso calc U . R 1.0 . .
H H62B 0.4605 0.0738 0.6643 0.062 Uiso calc U . R 1.0 . .
H H62C 0.4614 0.1848 0.6452 0.062 Uiso calc U . R 1.0 . .
C C63 0.52574(10) -0.0004(3) 0.68334(14) 0.0366(10) Uani d . . . 1.0 . .
H H63A 0.5445 -0.0287 0.676 0.055 Uiso calc U . R 1.0 . .
H H63B 0.5064 -0.0522 0.6778 0.055 Uiso calc U . R 1.0 . .
H H63C 0.5381 0.019 0.7144 0.055 Uiso calc U . R 1.0 . .
C C64 0.55128(10) 0.4477(3) 0.58873(12) 0.0278(8) Uani d . . . 1.0 . .
H H64A 0.5789 0.4521 0.6046 0.042 Uiso calc U . R 1.0 . .
H H64B 0.5409 0.5117 0.5727 0.042 Uiso calc U . R 1.0 . .
H H64C 0.5436 0.3904 0.568 0.042 Uiso calc U . R 1.0 . .
C C65 0.54561(9) 0.5262(2) 0.65286(11) 0.0213(7) Uani d . . . 1.0 . .
C C66 0.58806(9) 0.5474(3) 0.67533(12) 0.0278(8) Uani d . . . 1.0 . .
H H66A 0.5958 0.5644 0.653 0.033 Uiso calc U . R 1.0 . .
H H66B 0.6021 0.4856 0.6914 0.033 Uiso calc U . R 1.0 . .
C C67 0.53329(10) 0.5008(2) 0.68683(11) 0.0262(8) Uani d . . . 1.0 . .
H H67A 0.5465 0.4384 0.7032 0.031 Uiso calc U . R 1.0 . .
H H67B 0.5058 0.4874 0.6721 0.031 Uiso calc U . R 1.0 . .
C C68 0.54270(10) 0.5911(3) 0.71867(12) 0.0340(9) Uani d . . . 1.0 . .
H H68 0.5346 0.5745 0.741 0.041 Uiso calc U . R 1.0 . .
C C69 0.52173(11) 0.6867(3) 0.69297(13) 0.0378(10) Uani d . . . 1.0 . .
H H69A 0.4942 0.6741 0.678 0.045 Uiso calc U . R 1.0 . .
H H69B 0.5272 0.7452 0.7133 0.045 Uiso calc U . R 1.0 . .
C C70 0.53429(10) 0.7122(3) 0.65938(12) 0.0345(9) Uani d . . . 1.0 . .
H H70 0.5207 0.7749 0.6428 0.041 Uiso calc U . R 1.0 . .
C C71 0.57691(11) 0.7326(3) 0.68233(13) 0.0374(9) Uani d . . . 1.0 . .
H H71A 0.585 0.7499 0.6603 0.045 Uiso calc U . R 1.0 . .
H H71B 0.5831 0.7912 0.7027 0.045 Uiso calc U . R 1.0 . .
C C72 0.59734(10) 0.6372(3) 0.70744(13) 0.0349(9) Uani d . . . 1.0 . .
H H72 0.6251 0.65 0.7225 0.042 Uiso calc U . R 1.0 . .
C C73 0.58527(10) 0.6102(3) 0.74181(12) 0.0366(9) Uani d . . . 1.0 . .
H H73A 0.5988 0.548 0.7581 0.044 Uiso calc U . R 1.0 . .
H H73B 0.5917 0.6671 0.763 0.044 Uiso calc U . R 1.0 . .
C C74 0.52484(10) 0.6220(2) 0.62699(12) 0.0275(8) Uani d . . . 1.0 . .
H H74A 0.4973 0.6096 0.6115 0.033 Uiso calc U . R 1.0 . .
H H74B 0.5328 0.6385 0.6048 0.033 Uiso calc U . R 1.0 . .
C C75 0.44795(12) 0.1207(3) 0.46510(15) 0.0456(11) Uani d . . . 1.0 . .
C C76 0.40934(12) 0.4018(3) 0.66102(13) 0.0370(9) Uani d . . . 1.0 . .
C C78 0.54536(12) 0.2528(3) 0.47306(14) 0.0440(10) Uani d . . . 1.0 . .
H H78A 0.551 0.2134 0.4999 0.053 Uiso calc U . R 1.0 . .
H H78B 0.5185 0.2414 0.4515 0.053 Uiso calc U . R 1.0 . .
Cl Cl3 0.55288(3) 0.38492(7) 0.48606(3) 0.0435(3) Uani d . . . 1.0 . .
Cl Cl4 0.57354(4) 0.20857(12) 0.45155(7) 0.0973(6) Uani d . . . 1.0 . .
F F1 0.41131(7) 0.1081(2) 0.43867(9) 0.0653(8) Uani d . . . 1.0 . .
F F3 0.46564(8) 0.1058(3) 0.44194(11) 0.0881(11) Uani d . . . 1.0 . .
F F2 0.45772(9) 0.0466(2) 0.49485(11) 0.0836(10) Uani d . . . 1.0 . .
N N5 0.52285(7) 0.27253(19) 0.64126(9) 0.0209(6) Uani d . . . 1.0 . .
N N1 0.30197(7) 0.18048(18) 0.43563(8) 0.0173(6) Uani d . . . 1.0 . .
N N2 0.34224(7) 0.27550(18) 0.48904(8) 0.0176(6) Uani d . . . 1.0 . .
N N6 0.53668(7) 0.43068(19) 0.62090(9) 0.0201(6) Uani d . . . 1.0 . .
N N3 0.34754(7) 0.43843(18) 0.46476(9) 0.0182(6) Uani d . . . 1.0 . .
N N4 0.57309(7) 0.18008(18) 0.67766(9) 0.0193(6) Uani d . . . 1.0 . .
O O1 0.43591(8) 0.25059(19) 0.51199(9) 0.0423(7) Uani d . . . 1.0 . .
O O5 0.43037(8) 0.4871(2) 0.61018(10) 0.0502(8) Uani d . . . 1.0 . .
O O4 0.36869(7) 0.5247(2) 0.59922(9) 0.0507(8) Uani d . . . 1.0 . .
O O6 0.42320(11) 0.5917(2) 0.66277(10) 0.0700(11) Uani d . . . 1.0 . .
O O3 0.49782(8) 0.2433(3) 0.51927(11) 0.0667(10) Uani d . . . 1.0 . .
O O2 0.44587(11) 0.3137(3) 0.45362(12) 0.0806(11) Uani d . . . 1.0 . .
F F4 0.3869(3) 0.4106(9) 0.6781(4) 0.053(2) Uani d U P D 0.81(3) A 1
F F5 0.4007(4) 0.3176(4) 0.6367(2) 0.0532(19) Uani d U P D 0.81(3) A 1
F F6 0.4447(2) 0.3868(9) 0.6941(3) 0.061(2) Uani d U P D 0.81(3) A 1
F F4A 0.3936(13) 0.415(3) 0.6893(14) 0.053(8) Uani d U P D 0.19(3) A 2
F F5A 0.3818(15) 0.331(3) 0.6314(8) 0.050(8) Uani d U P D 0.19(3) A 2
F F6A 0.4392(10) 0.358(3) 0.6828(15) 0.055(7) Uani d U P D 0.19(3) A 2
Cl Cl1 0.37430(19) 0.8547(5) 0.6127(2) 0.0965(16) Uani d U P D 0.697(15) B 1
C C77 0.4230(2) 0.8253(7) 0.6494(3) 0.067(3) Uani d U P D 0.697(15) B 1
H H77A 0.4258 0.7499 0.6525 0.081 Uiso calc U P R 0.697(15) B 1
H H77B 0.4384 0.8494 0.636 0.081 Uiso calc U P R 0.697(15) B 1
Cl Cl2 0.4400(2) 0.8771(5) 0.6991(2) 0.104(2) Uani d U P D 0.697(15) B 1
Cl Cl1A 0.3864(4) 0.8899(11) 0.6180(5) 0.085(3) Uani d U P D 0.303(15) B 2
C C77A 0.4082(8) 0.8082(15) 0.6639(7) 0.104(7) Uani d U P D 0.303(15) B 2
H H77C 0.3898 0.785 0.6732 0.125 Uiso calc U P R 0.303(15) B 2
H H77D 0.4189 0.7472 0.6568 0.125 Uiso calc U P R 0.303(15) B 2
Cl Cl2A 0.4438(4) 0.8804(6) 0.7050(3) 0.060(3) Uani d U P D 0.303(15) B 2
S S1 0.45797(3) 0.24703(7) 0.48999(4) 0.0365(2) Uani d . . . 1.0 . .
S S2 0.40769(2) 0.51494(7) 0.62979(3) 0.0278(2) Uani d . . . 1.0 . .

loop_
_atom_site_aniso_label
_atom_site_aniso_U_11
_atom_site_aniso_U_22
_atom_site_aniso_U_33
_atom_site_aniso_U_12
_atom_site_aniso_U_13
_atom_site_aniso_U_23
B1 0.0204(19) 0.0174(17) 0.023(2) 0.0027(15) 0.0136(16) 0.0010(15)
B2 0.028(2) 0.0197(18) 0.019(2) 0.0019(16) 0.0138(17) 0.0005(15)
C1 0.0191(16) 0.0157(15) 0.0226(18) 0.0003(13) 0.0096(15) -0.0008(13)
C2 0.0217(17) 0.0163(15) 0.0229(18) 0.0007(13) 0.0053(15) -0.0019(14)
C3 0.0199(17) 0.0171(16) 0.0287(19) -0.0001(13) 0.0069(15) -0.0005(14)
C4 0.0220(17) 0.0133(15) 0.0209(17) 0.0001(13) 0.0113(14) -0.0004(13)
C5 0.0252(17) 0.0174(16) 0.0202(17) -0.0022(13) 0.0118(15) -0.0013(13)
C6 0.0322(19) 0.0217(17) 0.027(2) -0.0031(15) 0.0165(16) -0.0048(15)
C7 0.038(2) 0.035(2) 0.039(2) 0.0013(17) 0.0285(19) -0.0028(17)
C8 0.050(2) 0.032(2) 0.027(2) -0.0075(18) 0.0260(19) -0.0070(16)
C9 0.046(2) 0.0263(19) 0.023(2) -0.0019(17) 0.0128(18) 0.0013(16)
C10 0.066(3) 0.045(2) 0.028(2) -0.001(2) 0.021(2) 0.0039(19)
C11 0.033(2) 0.0233(17) 0.025(2) -0.0013(15) 0.0105(17) 0.0006(15)
C12 0.0251(18) 0.0195(16) 0.0248(19) -0.0044(14) 0.0109(15) -0.0050(14)
C13 0.0240(18) 0.0304(19) 0.029(2) 0.0026(15) 0.0115(16) 0.0033(16)
C14 0.0196(16) 0.0147(15) 0.0176(17) -0.0013(13) 0.0071(14) -0.0016(13)
C15 0.0235(17) 0.0206(16) 0.0234(18) 0.0002(14) 0.0125(15) -0.0024(14)
C16 0.035(2) 0.0316(19) 0.042(2) -0.0046(16) 0.0264(19) -0.0142(18)
C17 0.036(2) 0.0201(17) 0.0247(19) -0.0014(15) 0.0136(17) -0.0080(15)
C18 0.0246(18) 0.0240(18) 0.027(2) -0.0050(15) 0.0082(16) -0.0029(15)
C19 0.040(2) 0.038(2) 0.053(3) -0.0181(19) 0.015(2) -0.020(2)
C20 0.0224(17) 0.0240(17) 0.0277(19) -0.0003(14) 0.0116(16) 0.0052(15)
C21 0.0218(17) 0.0180(15) 0.0246(18) 0.0025(13) 0.0132(15) 0.0033(14)
C22 0.0301(19) 0.0258(17) 0.030(2) -0.0011(15) 0.0213(17) -0.0026(15)
C23 0.0233(17) 0.0162(15) 0.0251(19) 0.0003(13) 0.0106(15) 0.0011(14)
C24 0.027(2) 0.0269(19) 0.048(3) 0.0084(16) 0.0123(19) 0.0111(18)
C25 0.052(2) 0.0230(18) 0.029(2) 0.0012(17) 0.0185(19) 0.0046(16)
C26 0.037(2) 0.0176(17) 0.032(2) -0.0003(15) 0.0145(18) 0.0047(15)
C27 0.034(2) 0.0221(17) 0.037(2) -0.0042(15) 0.0253(18) -0.0043(16)
C28 0.0213(16) 0.0137(15) 0.0220(17) 0.0013(13) 0.0122(14) -0.0007(13)
C29 0.0273(18) 0.0214(17) 0.0228(18) 0.0009(14) 0.0116(16) 0.0008(14)
C30 0.0269(18) 0.0152(16) 0.038(2) 0.0002(14) 0.0157(17) -0.0025(15)
C31 0.032(2) 0.0150(16) 0.042(2) 0.0011(15) 0.0158(18) -0.0041(16)
C32 0.030(2) 0.0308(19) 0.032(2) 0.0122(16) 0.0097(17) -0.0089(17)
C33 0.0290(19) 0.0286(18) 0.034(2) 0.0061(15) 0.0206(17) -0.0003(16)
C34 0.0251(19) 0.0287(19) 0.039(2) 0.0064(15) 0.0130(17) -0.0074(17)
C35 0.031(2) 0.0296(19) 0.0234(19) 0.0114(16) 0.0057(16) 0.0021(16)
C36 0.046(2) 0.0205(18) 0.041(2) 0.0105(16) 0.022(2) 0.0046(17)
C37 0.0233(17) 0.0218(16) 0.0239(18) 0.0011(14) 0.0123(15) 0.0012(14)
C38 0.0216(17) 0.0159(15) 0.0222(18) 0.0016(13) 0.0102(15) 0.0009(13)
C39 0.0191(17) 0.0199(16) 0.034(2) 0.0031(14) 0.0088(16) 0.0044(15)
C40 0.0215(17) 0.0193(16) 0.0244(19) 0.0010(14) 0.0052(15) 0.0007(14)
C41 0.0200(16) 0.0149(15) 0.0253(18) -0.0017(13) 0.0111(15) 0.0005(14)
C42 0.0238(17) 0.0164(15) 0.0246(18) 0.0007(13) 0.0112(15) 0.0029(14)
C43 0.0252(18) 0.0173(16) 0.0282(19) 0.0024(14) 0.0122(16) 0.0024(14)
C44 0.029(2) 0.035(2) 0.026(2) 0.0002(16) 0.0114(17) -0.0023(16)
C45 0.0220(18) 0.0261(18) 0.031(2) 0.0005(14) 0.0074(16) 0.0020(16)
C46 0.0241(19) 0.0243(18) 0.045(2) 0.0002(15) 0.0188(18) 0.0071(17)
C47 0.028(2) 0.042(2) 0.064(3) -0.0073(18) 0.023(2) -0.003(2)
C48 0.031(2) 0.0260(18) 0.039(2) 0.0046(15) 0.0241(18) 0.0078(16)
C49 0.0289(19) 0.0200(16) 0.030(2) 0.0028(14) 0.0181(16) 0.0062(15)
C50 0.036(2) 0.0332(19) 0.029(2) 0.0037(16) 0.0194(18) 0.0038(16)
C51 0.0183(16) 0.0159(15) 0.0236(18) -0.0007(13) 0.0080(15) 0.0030(13)
C52 0.0260(18) 0.0208(16) 0.0263(19) -0.0032(14) 0.0135(16) -0.0015(15)
C53 0.051(2) 0.0282(19) 0.033(2) 0.0001(17) 0.026(2) -0.0034(17)
C54 0.0284(19) 0.035(2) 0.0224(19) -0.0076(16) 0.0086(16) 0.0045(16)
C55 0.0225(18) 0.0288(19) 0.041(2) 0.0007(15) 0.0100(18) 0.0124(17)
C56 0.047(3) 0.067(3) 0.063(3) 0.025(2) 0.022(2) 0.040(3)
C57 0.0214(18) 0.0202(17) 0.048(2) 0.0036(14) 0.0147(18) 0.0017(17)
C58 0.0209(17) 0.0157(15) 0.029(2) -0.0002(13) 0.0111(15) 0.0008(14)
C59 0.037(2) 0.0279(19) 0.038(2) 0.0046(16) 0.0211(19) -0.0055(17)
C60 0.0259(18) 0.0172(16) 0.040(2) 0.0007(14) 0.0168(17) 0.0020(15)
C61 0.035(2) 0.0269(19) 0.045(3) -0.0080(17) 0.011(2) -0.0048(18)
C62 0.036(2) 0.0283(19) 0.070(3) 0.0021(17) 0.035(2) 0.011(2)
C63 0.031(2) 0.0201(17) 0.058(3) -0.0021(15) 0.021(2) 0.0089(18)
C64 0.035(2) 0.0263(18) 0.028(2) 0.0011(15) 0.0205(17) 0.0043(15)
C65 0.0220(17) 0.0163(15) 0.0224(18) -0.0007(13) 0.0080(15) -0.0011(14)
C66 0.0222(18) 0.0253(18) 0.032(2) -0.0018(14) 0.0096(16) 0.0014(16)
C67 0.0276(18) 0.0241(17) 0.0251(19) 0.0001(15) 0.0113(16) 0.0007(15)
C68 0.039(2) 0.033(2) 0.031(2) 0.0015(17) 0.0172(18) -0.0065(17)
C69 0.036(2) 0.029(2) 0.040(2) 0.0050(17) 0.0120(19) -0.0129(18)
C70 0.039(2) 0.0160(17) 0.035(2) 0.0040(15) 0.0064(18) 0.0002(16)
C71 0.043(2) 0.0198(18) 0.044(2) -0.0061(16) 0.016(2) -0.0053(17)
C72 0.0268(19) 0.0244(18) 0.041(2) -0.0042(15) 0.0061(18) -0.0077(17)
C73 0.040(2) 0.032(2) 0.027(2) 0.0025(17) 0.0064(18) -0.0060(17)
C74 0.0285(19) 0.0190(17) 0.028(2) 0.0032(14) 0.0077(16) -0.0004(15)
C75 0.039(2) 0.055(3) 0.043(3) 0.003(2) 0.020(2) -0.018(2)
C76 0.052(3) 0.030(2) 0.029(2) -0.0005(19) 0.020(2) -0.0021(18)
C78 0.044(2) 0.043(2) 0.044(3) -0.0033(19) 0.021(2) 0.000(2)
Cl3 0.0457(6) 0.0399(5) 0.0357(6) -0.0040(5) 0.0121(5) 0.0025(4)
Cl4 0.0864(10) 0.0842(10) 0.1564(17) -0.0289(8) 0.0864(11) -0.0595(11)
F1 0.0439(15) 0.090(2) 0.0568(17) -0.0221(14) 0.0198(14) -0.0347(15)
F3 0.0684(19) 0.118(3) 0.103(2) -0.0293(18) 0.0606(19) -0.077(2)
F2 0.097(2) 0.0417(15) 0.097(2) 0.0145(16) 0.034(2) -0.0096(17)
N5 0.0173(14) 0.0184(13) 0.0248(15) 0.0006(11) 0.0083(12) 0.0004(12)
N1 0.0198(13) 0.0135(12) 0.0198(14) -0.0017(11) 0.0104(12) -0.0024(11)
N2 0.0173(13) 0.0138(12) 0.0188(14) 0.0012(10) 0.0063(12) -0.0016(11)
N6 0.0228(14) 0.0165(13) 0.0205(15) -0.0003(11) 0.0100(12) 0.0016(11)
N3 0.0178(13) 0.0152(13) 0.0227(15) -0.0027(11) 0.0106(12) -0.0030(11)
N4 0.0205(14) 0.0154(13) 0.0230(15) 0.0024(11) 0.0113(12) 0.0023(11)
O1 0.0479(16) 0.0395(15) 0.0550(19) -0.0021(13) 0.0372(15) -0.0118(13)
O5 0.0411(16) 0.073(2) 0.0500(19) 0.0203(15) 0.0323(15) 0.0218(16)
O4 0.0273(15) 0.077(2) 0.0471(18) 0.0158(14) 0.0170(14) 0.0197(16)
O6 0.123(3) 0.0414(17) 0.0398(19) -0.0318(19) 0.035(2) -0.0128(15)
O3 0.0308(16) 0.085(2) 0.079(2) -0.0191(16) 0.0220(17) -0.051(2)
O2 0.117(3) 0.060(2) 0.082(3) -0.011(2) 0.062(3) 0.015(2)
F4 0.070(3) 0.065(3) 0.045(5) 0.000(3) 0.044(3) 0.008(3)
F5 0.085(6) 0.0282(18) 0.049(2) -0.001(3) 0.035(3) -0.0028(16)
F6 0.071(3) 0.061(5) 0.033(3) 0.013(3) 0.009(2) 0.021(3)
F4A 0.12(2) 0.034(11) 0.027(13) 0.003(12) 0.051(13) 0.005(9)
F5A 0.081(17) 0.030(10) 0.043(9) -0.026(11) 0.033(11) -0.008(7)
F6A 0.070(14) 0.054(15) 0.056(16) 0.038(11) 0.044(11) 0.023(11)
Cl1 0.115(4) 0.092(3) 0.072(2) 0.023(2) 0.035(2) 0.031(2)
C77 0.093(5) 0.052(4) 0.077(5) 0.019(4) 0.058(4) 0.006(4)
Cl2 0.107(3) 0.098(3) 0.115(4) -0.007(3) 0.060(3) -0.004(3)
Cl1A 0.094(7) 0.094(7) 0.073(5) 0.050(5) 0.045(5) 0.038(5)
C77A 0.120(11) 0.080(9) 0.100(11) 0.002(9) 0.043(9) 0.033(9)
Cl2A 0.133(8) 0.031(3) 0.044(3) 0.014(4) 0.066(4) 0.014(2)
S1 0.0366(5) 0.0371(5) 0.0456(6) -0.0064(4) 0.0274(5) -0.0115(5)
S2 0.0286(5) 0.0286(5) 0.0255(5) 0.0011(4) 0.0124(4) 0.0018(4)

loop_
_atom_type_symbol
_atom_type_description
_atom_type_scat_dispersion_real
_atom_type_scat_dispersion_imag
_atom_type_scat_source
C C 0.0033 0.0016 'International Tables Vol C Tables 4.2.6.8 and 6.1.1.4'
H H 0.0000 0.0000 'International Tables Vol C Tables 4.2.6.8 and 6.1.1.4'
B B 0.0013 0.0007 'International Tables Vol C Tables 4.2.6.8 and 6.1.1.4'
N N 0.0061 0.0033 'International Tables Vol C Tables 4.2.6.8 and 6.1.1.4'
O O 0.0106 0.0060 'International Tables Vol C Tables 4.2.6.8 and 6.1.1.4'
F F 0.0171 0.0103 'International Tables Vol C Tables 4.2.6.8 and 6.1.1.4'
S S 0.1246 0.1234 'International Tables Vol C Tables 4.2.6.8 and 6.1.1.4'
Cl Cl 0.1484 0.1585 'International Tables Vol C Tables 4.2.6.8 and 6.1.1.4'

loop_
_geom_angle_atom_site_label_1
_geom_angle_atom_site_label_2
_geom_angle_atom_site_label_3
_geom_angle
C4 B1 N1 99.8(3)
C4 B1 C5 132.7(3)
N1 B1 C5 127.4(3)
C41 B2 N4 99.9(3)
C41 B2 C42 134.6(3)
N4 B2 C42 125.3(3)
N2 C1 N1 106.5(3)
N2 C1 C23 122.8(3)
N1 C1 C23 130.0(3)
N2 C2 C3 102.1(3)
C2 C3 N3 106.5(2)
N2 C4 B1 109.3(3)
N2 C4 N3 108.9(2)
B1 C4 N3 141.8(3)
C12 C5 C6 117.2(3)
C12 C5 B1 122.9(3)
C6 C5 B1 119.5(3)
C8 C6 C5 119.7(3)
C8 C6 C7 117.8(3)
C5 C6 C7 122.6(3)
C9 C8 C6 122.7(3)
C8 C9 C11 117.5(3)
C8 C9 C10 121.8(4)
C11 C9 C10 120.7(4)
C12 C11 C9 121.6(3)
C11 C12 C5 121.2(3)
C11 C12 C13 117.6(3)
C5 C12 C13 121.2(3)
C15 C14 C21 121.3(3)
C15 C14 N1 119.6(3)
C21 C14 N1 119.1(3)
C17 C15 C14 117.5(3)
C17 C15 C16 120.2(3)
C14 C15 C16 122.2(3)
C18 C17 C15 122.7(3)
C20 C18 C17 118.1(3)
C20 C18 C19 120.9(3)
C17 C18 C19 121.0(3)
C18 C20 C21 122.1(3)
C20 C21 C14 118.3(3)
C20 C21 C22 119.9(3)
C14 C21 C22 121.8(3)
C26 C23 C1 114.7(3)
C26 C23 C25 107.4(3)
C1 C23 C25 110.4(3)
C26 C23 C24 106.1(3)
C1 C23 C24 107.8(3)
C25 C23 C24 110.3(3)
C29 C28 C37 109.9(3)
C29 C28 C30 108.8(3)
C37 C28 C30 109.8(3)
C29 C28 N3 109.3(2)
C37 C28 N3 108.2(2)
C30 C28 N3 110.9(2)
C28 C29 C35 109.1(3)
C28 C30 C31 108.7(3)
C32 C31 C36 109.2(3)
C32 C31 C30 109.7(3)
C36 C31 C30 110.1(3)
C31 C32 C33 109.7(3)
C32 C33 C34 110.8(3)
C32 C33 C37 108.6(3)
C34 C33 C37 108.9(3)
C35 C34 C33 108.8(3)
C34 C35 C36 109.8(3)
C34 C35 C29 110.2(3)
C36 C35 C29 109.6(3)
C31 C36 C35 109.0(3)
C28 C37 C33 109.7(3)
N5 C38 N4 106.2(3)
N5 C38 C60 122.3(3)
N4 C38 C60 130.5(3)
N5 C39 C40 102.5(3)
C39 C40 N6 107.0(2)
N5 C41 B2 108.7(3)
N5 C41 N6 108.9(2)
B2 C41 N6 142.3(3)
C43 C42 C49 117.8(3)
C43 C42 B2 123.4(3)
C49 C42 B2 118.8(3)
C45 C43 C42 120.5(3)
C45 C43 C44 118.1(3)
C42 C43 C44 121.4(3)
C46 C45 C43 121.6(3)
C48 C46 C45 117.8(3)
C48 C46 C47 120.9(4)
C45 C46 C47 121.3(4)
C46 C48 C49 122.6(3)
C48 C49 C42 119.5(3)
C48 C49 C50 117.1(3)
C42 C49 C50 123.3(3)
C58 C51 C52 121.2(3)
C58 C51 N4 120.0(3)
C52 C51 N4 118.7(3)
C54 C52 C51 118.0(3)
C54 C52 C53 119.9(3)
C51 C52 C53 122.0(3)
C55 C54 C52 122.4(3)
C57 C55 C54 117.9(3)
C57 C55 C56 121.3(4)
C54 C55 C56 120.8(4)
C55 C57 C58 122.7(3)
C57 C58 C51 117.8(3)
C57 C58 C59 120.1(3)
C51 C58 C59 122.1(3)
C38 C60 C63 114.5(3)
C38 C60 C61 107.3(3)
C63 C60 C61 106.9(3)
C38 C60 C62 110.5(3)
C63 C60 C62 107.1(3)
C61 C60 C62 110.3(3)
C67 C65 C66 110.3(3)
C67 C65 C74 110.0(3)
C66 C65 C74 108.4(3)
C67 C65 N6 108.8(2)
C66 C65 N6 108.8(2)
C74 C65 N6 110.6(3)
C65 C66 C72 109.4(3)
C65 C67 C68 109.4(3)
C73 C68 C69 110.1(3)
C73 C68 C67 109.4(3)
C69 C68 C67 109.2(3)
C70 C69 C68 109.3(3)
C69 C70 C71 110.2(3)
C69 C70 C74 109.7(3)
C71 C70 C74 109.6(3)
C72 C71 C70 108.8(3)
C71 C72 C73 110.4(3)
C71 C72 C66 109.4(3)
C73 C72 C66 109.4(3)
C68 C73 C72 109.0(3)
C65 C74 C70 108.6(3)
F3 C75 F1 108.1(3)
F3 C75 F2 108.7(4)
F1 C75 F2 105.4(4)
F3 C75 S1 111.2(3)
F1 C75 S1 111.2(3)
F2 C75 S1 112.0(3)
F4 C76 F5 109.6(6)
F4 C76 F6 107.9(6)
F5 C76 F6 105.6(5)
F6A C76 F4A 106.(2)
F6A C76 F5A 110.2(16)
F4A C76 F5A 97.(2)
F6A C76 S2 119.6(19)
F4 C76 S2 111.5(6)
F5 C76 S2 111.7(3)
F6 C76 S2 110.3(5)
F4A C76 S2 114.6(19)
F5A C76 S2 107.4(12)
Cl4 C78 Cl3 111.5(2)
C38 N5 C41 112.7(3)
C38 N5 C39 134.0(3)
C41 N5 C39 113.2(2)
C1 N1 C14 123.9(3)
C1 N1 B1 112.0(3)
C14 N1 B1 123.0(3)
C1 N2 C4 112.3(3)
C1 N2 C2 134.2(3)
C4 N2 C2 113.5(2)
C41 N6 C64 108.2(2)
C41 N6 C40 103.6(2)
C64 N6 C40 107.8(3)
C41 N6 C65 113.7(2)
C64 N6 C65 111.3(2)
C40 N6 C65 111.8(2)
C4 N3 C27 108.5(2)
C4 N3 C3 103.4(2)
C27 N3 C3 108.7(2)
C4 N3 C28 113.4(2)
C27 N3 C28 110.9(2)
C3 N3 C28 111.6(2)
C38 N4 C51 122.5(3)
C38 N4 B2 112.5(3)
C51 N4 B2 123.7(3)
Cl2 C77 Cl1 114.5(5)
Cl2A C77A Cl1A 105.9(12)
O2 S1 O1 114.9(2)
O2 S1 O3 116.4(2)
O1 S1 O3 113.49(19)
O2 S1 C75 103.3(2)
O1 S1 C75 103.35(18)
O3 S1 C75 103.02(19)
O6 S2 O4 116.2(2)
O6 S2 O5 115.4(2)
O4 S2 O5 113.70(18)
O6 S2 C76 102.45(18)
O4 S2 C76 103.27(19)
O5 S2 C76 103.32(18)

loop_
_geom_bond_atom_site_label_1
_geom_bond_atom_site_label_2
_geom_bond_distance
B1 C4 1.454(5)
B1 N1 1.495(4)
B1 C5 1.581(5)
B2 C41 1.464(5)
B2 N4 1.492(4)
B2 C42 1.569(5)
C1 N2 1.338(4)
C1 N1 1.377(4)
C1 C23 1.531(4)
C2 N2 1.462(4)
C2 C3 1.524(4)
C3 N3 1.535(4)
C4 N2 1.389(4)
C4 N3 1.480(4)
C5 C12 1.410(4)
C5 C6 1.412(5)
C6 C8 1.396(5)
C6 C7 1.513(5)
C8 C9 1.378(5)
C9 C11 1.388(5)
C9 C10 1.510(5)
C11 C12 1.383(5)
C12 C13 1.514(5)
C14 C15 1.397(4)
C14 C21 1.397(4)
C14 N1 1.438(4)
C15 C17 1.395(5)
C15 C16 1.495(5)
C17 C18 1.385(5)
C18 C20 1.374(5)
C18 C19 1.516(5)
C20 C21 1.397(5)
C21 C22 1.507(4)
C23 C26 1.528(4)
C23 C25 1.534(5)
C23 C24 1.543(5)
C27 N3 1.510(4)
C28 C29 1.526(4)
C28 C37 1.527(4)
C28 C30 1.535(4)
C28 N3 1.588(4)
C29 C35 1.539(5)
C30 C31 1.542(4)
C31 C32 1.519(5)
C31 C36 1.526(5)
C32 C33 1.523(5)
C33 C34 1.534(5)
C33 C37 1.537(4)
C34 C35 1.513(5)
C35 C36 1.530(5)
C38 N5 1.343(4)
C38 N4 1.374(4)
C38 C60 1.525(4)
C39 N5 1.456(4)
C39 C40 1.514(5)
C40 N6 1.529(4)
C41 N5 1.392(4)
C41 N6 1.476(4)
C42 C43 1.405(5)
C42 C49 1.418(5)
C43 C45 1.397(5)
C43 C44 1.521(5)
C45 C46 1.388(5)
C46 C48 1.376(5)
C46 C47 1.509(5)
C48 C49 1.397(5)
C49 C50 1.511(5)
C51 C58 1.398(4)
C51 C52 1.401(5)
C51 N4 1.444(4)
C52 C54 1.386(5)
C52 C53 1.506(5)
C54 C55 1.383(5)
C55 C57 1.377(5)
C55 C56 1.510(5)
C57 C58 1.388(5)
C58 C59 1.502(5)
C60 C63 1.533(5)
C60 C61 1.536(5)
C60 C62 1.542(5)
C64 N6 1.509(4)
C65 C67 1.520(5)
C65 C66 1.532(4)
C65 C74 1.534(4)
C65 N6 1.591(4)
C66 C72 1.535(5)
C67 C68 1.534(5)
C68 C73 1.530(5)
C68 C69 1.532(5)
C69 C70 1.515(6)
C70 C71 1.535(5)
C70 C74 1.544(5)
C71 C72 1.517(5)
C72 C73 1.531(6)
C75 F3 1.321(5)
C75 F1 1.327(5)
C75 F2 1.330(5)
C75 S1 1.814(4)
C76 F6A 1.22(3)
C76 F4 1.305(9)
C76 F5 1.327(6)
C76 F6 1.352(8)
C76 F4A 1.41(3)
C76 F5A 1.43(2)
C76 S2 1.814(4)
C78 Cl4 1.733(4)
C78 Cl3 1.771(4)
O1 S1 1.425(3)
O5 S2 1.426(3)
O4 S2 1.423(3)
O6 S2 1.421(3)
O3 S1 1.436(3)
O2 S1 1.414(4)
Cl1 C77 1.801(9)
C77 Cl2 1.666(8)
Cl1A C77A 1.762(15)
C77A Cl2A 1.741(17)
